data_4104127
loop_
_publ_author_name
'Jasmine L. Kor\<cok'
'Michael J. Katz'
'Daniel B. Leznoff'

_publ_contact_author_address
; 
 Department of Chemistry
 Simon Fraser University
 Burnaby, British Columbia
 Canada   V5A 1S6 
;
_publ_contact_author_email dleznoff@sfu.ca
_publ_contact_author_fax 778-782-3765
_publ_contact_author_name 'Leznoff, Daniel B.'
_publ_contact_author_phone 778-782-4887
_publ_section_title
;
 Impact of Metallophilicity on "Colossal" Positive and Negative Thermal
 Expansion in a Series of Isostructural Dicyanometallate Coordination
 Polymers
;
_journal_name_full 'Journal of the American Chemical Society'
_journal_page_first 4866
_journal_page_last 4871
_journal_paper_doi 10.1021/ja809631r
_journal_volume 131
_journal_year 2009
_chemical_absolute_configuration ad
_chemical_formula_moiety 'C6 Au3 Cd1 K1 N6'
_chemical_formula_sum 'C6 Au3 Cd K N6'
_chemical_formula_weight 898.51
_chemical_name_systematic ?
_space_group_IT_number 149
_symmetry_cell_setting trigonal
_symmetry_space_group_name_Hall 'P 3 2'
_symmetry_space_group_name_H-M 'P 3 1 2'
_atom_sites_solution_hydrogens none
_atom_sites_solution_primary direct
_cell_angle_alpha 90
_cell_angle_beta 90
_cell_angle_gamma 120
_cell_formula_units_Z 1
_cell_length_a 6.9098(2)
_cell_length_b 6.9098(2)
_cell_length_c 8.1724(4)
_cell_measurement_reflns_used 4324
_cell_measurement_temperature 395
_cell_measurement_theta_max 32.35
_cell_measurement_theta_min 2.49
_cell_volume 337.92(2)
_computing_cell_refinement 'SAINT (Siemens ,1995)'
_computing_data_collection 'SMART (Siemens, 1993)'
_computing_data_reduction 'SAINT '
_computing_molecular_graphics 'ORTEP (Farrugia, L.J., 1997)'
_computing_publication_material 'CRYSTALS '
_computing_structure_refinement 'CRYSTALS (Betteridge et al., 2003)'
_computing_structure_solution 'SIR92 (Altomare et al., 1994)'
_diffrn_ambient_temperature 395
_diffrn_measured_fraction_theta_full 0.997
_diffrn_measured_fraction_theta_max 0.987
_diffrn_measurement_device 'Bruker SMART'
_diffrn_measurement_method '\f & \w scans'
_diffrn_radiation_detector 'APEX II CCD area detector'
_diffrn_radiation_monochromator graphite
_diffrn_radiation_source 'Sealed Tube'
_diffrn_radiation_type 'Mo K\a'
_diffrn_radiation_wavelength 0.71073
_diffrn_reflns_av_R_equivalents 0.052
_diffrn_reflns_limit_h_max 11
_diffrn_reflns_limit_h_min -11
_diffrn_reflns_limit_k_max 9
_diffrn_reflns_limit_k_min -11
_diffrn_reflns_limit_l_max 11
_diffrn_reflns_limit_l_min -14
_diffrn_reflns_number 10894
_diffrn_reflns_theta_full 36.626
_diffrn_reflns_theta_max 38.554
_diffrn_reflns_theta_min 2.492
_diffrn_source_current 30.000
_diffrn_source_voltage 50.000
_exptl_absorpt_coefficient_mu 34.303
_exptl_absorpt_correction_T_max 0.4799
_exptl_absorpt_correction_T_min 0.0602
_exptl_absorpt_correction_type numerical
_exptl_crystal_colour colourless
_exptl_crystal_density_diffrn 4.415
_exptl_crystal_description ' triangular plate '
_exptl_crystal_F_000 382
_exptl_crystal_size_max 0.180
_exptl_crystal_size_mid 0.133
_exptl_crystal_size_min 0.022
_refine_diff_density_max 0.65
_refine_diff_density_min -1.36
_refine_ls_abs_structure_details 'Flack (1983), 534 Friedel-pairs'
_refine_ls_abs_structure_Flack 0.41(2)
_refine_ls_extinction_coef 16.0(5)
_refine_ls_extinction_method 'Larson (1970), Equation 22'
_refine_ls_goodness_of_fit_ref 0.5305
_refine_ls_hydrogen_treatment none
_refine_ls_matrix_type full
_refine_ls_number_parameters 26
_refine_ls_number_reflns 567
_refine_ls_number_restraints 0
_refine_ls_R_factor_all 0.0575
_refine_ls_R_factor_gt 0.0244
_refine_ls_shift/su_max 0.000082
_refine_ls_structure_factor_coef F
_refine_ls_weighting_details
;
 Method= Modified Sheldrick 
 w=1/[\s^2^(F^2^)] 
;
_refine_ls_weighting_scheme calc
_refine_ls_wR_factor_all 0.0356
_refine_ls_wR_factor_gt 0.0246
_refine_ls_wR_factor_ref 0.0233
_reflns_limit_h_max 5
_reflns_limit_h_min -12
_reflns_limit_k_max 12
_reflns_limit_k_min 0
_reflns_limit_l_max 14
_reflns_limit_l_min 0
_reflns_number_gt 629
_reflns_number_total 1232
_reflns_threshold_expression I>2.0\s(I)
_oxford_diffrn_Wilson_B_factor 2.63
_oxford_diffrn_Wilson_scale 54.46
_oxford_refine_ls_r_factor_ref 0.0219
_oxford_refine_ls_scale 0.1704(2)
_oxford_reflns_number_all 1232
_oxford_reflns_threshold_expression_ref I>2.5\s(I)
_cod_data_source_file ja809631r_si_002_4.cif
_cod_data_source_block KCd[Au(CN)2]3_395K
_cod_depositor_comments
;
The following automatic conversions were performed:

'_exptl_absorpt_correction_type' value 'Numerical' changed to
'numerical' according to the built-in table from CIF Core dictionary
named 'cif_core.dic' version 2.4.1 from
2010-06-29.

'_refine_ls_matrix_type' value 'Full' changed to 'full'
according to the built-in table from CIF Core dictionary named
'cif_core.dic' version 2.4.1 from 2010-06-29.

Automatic conversion script
Id: cif_fix_values 1715 2011-07-08 13:25:40Z adriana 
;
_cod_original_sg_symbol_H-M 'P 3 1 2 '
_cod_original_formula_sum 'C6 Au3 Cd1 K1 N6'
_cod_database_code 4104127

loop_
_symmetry_equiv_pos_as_xyz
x,y,z
-y,x-y,z
-x+y,-x,z
x,x-y,-z
-y,-x,-z
-x+y,y,-z

loop_
_atom_site_label
_atom_site_type_symbol
_atom_site_fract_x
_atom_site_fract_y
_atom_site_fract_z
_atom_site_U_iso_or_equiv
_atom_site_occupancy
_atom_site_adp_type
_atom_site_refinement_flags_posn
_atom_site_refinement_flags_adp
Au1 Au -0.50378(7) -0.00756(13) -0.5000 0.0429 1.0000 Uani S .
Cd1 Cd 0.0000 0.0000 0.0000 0.0315 1.0000 Uani S T
K1 K -0.3333 0.3333 0.0000 0.0515 1.0000 Uani S T
N1 N -0.2700(17) 0.001(3) -0.1723(8) 0.0491 1.0000 Uani . .
C1 C -0.358(2) -0.005(3) -0.2901(9) 0.0418 1.0000 Uani . .

loop_
_atom_site_aniso_label
_atom_site_aniso_U_11
_atom_site_aniso_U_22
_atom_site_aniso_U_33
_atom_site_aniso_U_23
_atom_site_aniso_U_13
_atom_site_aniso_U_12
Au1 0.0473 0.0534 0.0301 0.0000 -0.0094 0.0267
Cd1 0.0373(3) 0.0373(3) 0.0198(4) 0.0000 0.0000 0.01867(17)
K1 0.0515(18) 0.0515(18) 0.051(3) 0.0000 0.0000 0.0257(9)
N1 0.054(6) 0.058(4) 0.039(3) -0.007(9) -0.014(5) 0.031(6)
C1 0.058(8) 0.048(4) 0.032(3) -0.018(8) -0.016(5) 0.036(8)

loop_
_atom_type_symbol
_atom_type_scat_dispersion_real
_atom_type_scat_dispersion_imag
_atom_type_scat_Cromer_Mann_a1
_atom_type_scat_Cromer_Mann_b1
_atom_type_scat_Cromer_Mann_a2
_atom_type_scat_Cromer_Mann_b2
_atom_type_scat_Cromer_Mann_a3
_atom_type_scat_Cromer_Mann_b3
_atom_type_scat_Cromer_Mann_a4
_atom_type_scat_Cromer_Mann_b4
_atom_type_scat_Cromer_Mann_c
_atom_type_scat_source
C 0.0033 0.0016 2.3100 20.8439 1.0200 10.2075 1.5886 0.5687 0.8650 51.6512 0.2156 'International Tables Vol C 4.2.6.8 and 6.1.1.4'
N 0.0061 0.0033 12.2126 0.0057 3.1322 9.8933 2.0125 28.9975 1.1663 0.5826 -11.5290 'International Tables Vol C 4.2.6.8 and 6.1.1.4'
K 0.2009 0.2494 8.2186 12.7949 7.4398 0.7748 1.0519 213.1870 0.8659 41.6841 1.4228 'International Tables Vol C 4.2.6.8 and 6.1.1.4'
Cd -0.8075 1.2024 19.2214 0.5946 17.6444 6.9089 4.4610 24.7008 1.6029 87.4825 5.0694 'International Tables Vol C 4.2.6.8 and 6.1.1.4'
Au -2.0133 8.8022 16.8819 0.4611 18.5913 8.6216 25.5582 1.4826 5.8600 36.3956 12.0658 'International Tables Vol C 4.2.6.8 and 6.1.1.4'

loop_
_exptl_crystal_face_index_h
_exptl_crystal_face_index_k
_exptl_crystal_face_index_l
_exptl_crystal_face_perp_dist
0.00 0.00 -1.00 0.0110
0.00 0.00 1.00 0.0100
1.00 0.00 0.00 0.0400
0.00 -1.00 0.00 0.0570
-1.00 1.00 0.00 0.0540
2.00 -3.00 0.00 0.0600

loop_
_geom_angle_atom_site_label_1
_geom_angle_site_symmetry_1
_geom_angle_atom_site_label_2
_geom_angle_atom_site_label_3
_geom_angle_site_symmetry_3
_geom_angle
_geom_angle_publ_flag
Au1 2_455 Au1 Au1 3_445 60.000 yes
Au1 2_455 Au1 C1 6_454 75.7(4) yes
Au1 3_445 Au1 C1 6_454 104.9(5) yes
Au1 2_455 Au1 C1 . 104.9(5) yes
Au1 3_445 Au1 C1 . 75.7(4) yes
C1 6_454 Au1 C1 . 179.3(11) yes
Au1 2_455 Au1 Au1 2_565 179.997 yes
Au1 3_445 Au1 Au1 2_565 120.000 yes
C1 6_454 Au1 Au1 2_565 104.3(4) yes
C1 . Au1 Au1 2_565 75.1(5) yes
Au1 2_455 Au1 Au1 3_455 120.000 yes
Au1 3_445 Au1 Au1 3_455 179.997 yes
C1 6_454 Au1 Au1 3_455 75.1(5) yes
C1 . Au1 Au1 3_455 104.3(4) yes
Au1 2_565 Au1 Au1 3_455 60.000 yes
N1 2_555 Cd1 N1 3_555 87.5(2) yes
N1 2_555 Cd1 N1 4_555 92.2(6) yes
N1 3_555 Cd1 N1 4_555 179.6(9) yes
N1 2_555 Cd1 N1 5_555 179.6(9) yes
N1 3_555 Cd1 N1 5_555 92.7(7) yes
N1 4_555 Cd1 N1 5_555 87.5(2) yes
N1 2_555 Cd1 N1 6_555 92.7(7) yes
N1 3_555 Cd1 N1 6_555 92.2(6) yes
N1 4_555 Cd1 N1 6_555 87.5(2) yes
N1 5_555 Cd1 N1 6_555 87.5(2) yes
N1 2_555 Cd1 N1 . 87.5(2) yes
N1 3_555 Cd1 N1 . 87.5(2) yes
N1 4_555 Cd1 N1 . 92.7(7) yes
N1 5_555 Cd1 N1 . 92.2(6) yes
N1 6_555 Cd1 N1 . 179.6(9) yes
Cd1 . N1 C1 . 158.1(7) yes
Au1 . C1 N1 . 178.1(15) yes

loop_
_geom_bond_atom_site_label_1
_geom_bond_atom_site_label_2
_geom_bond_site_symmetry_2
_geom_bond_distance
_geom_bond_publ_flag
Au1 Au1 2_455 3.3765(14) yes
Au1 Au1 3_445 3.3765(14) yes
Au1 C1 6_454 1.986(7) yes
Au1 C1 . 1.986(7) yes
Au1 Au1 2_565 3.5333(14) yes
Au1 Au1 3_455 3.5333(14) yes
Cd1 N1 2_555 2.341(6) yes
Cd1 N1 3_555 2.341(6) yes
Cd1 N1 4_555 2.341(6) yes
Cd1 N1 5_555 2.341(6) yes
Cd1 N1 6_555 2.341(6) yes
Cd1 N1 . 2.341(6) yes
N1 C1 . 1.127(9) yes
